data_4084179
loop_
_publ_author_name
'Sindhuja, Elangovan'
'Ramesh, Rengan'
'Balaji, Sundarraman'
'Liu, Yu'

_publ_section_title
;
 Direct Synthesis of Amides from Coupling of Alcohols and Amines Catalyzed
 by Ruthenium(II) Thiocarboxamide Complexes under Aerobic Conditions
;
_journal_issue 16
_journal_name_full Organometallics
_journal_page_first 4269
_journal_paper_doi 10.1021/om500556b
_journal_volume 33
_journal_year 2014
_chemical_formula_sum 'C49 H38 As2 Br Cl N2 O Ru S'
_chemical_formula_weight 1069.14
_chemical_name_systematic
; 
 ? 
;
_space_group_IT_number 15
_symmetry_cell_setting monoclinic
_symmetry_space_group_name_Hall '-C 2yc'
_symmetry_space_group_name_H-M 'C 1 2/c 1'
_atom_sites_solution_hydrogens geom
_atom_sites_solution_primary direct
_atom_sites_solution_secondary difmap
_audit_creation_method SHELXL-97
_cell_angle_alpha 90.00
_cell_angle_beta 107.82(3)
_cell_angle_gamma 90.00
_cell_formula_units_Z 8
_cell_length_a 25.760(5)
_cell_length_b 9.893(2)
_cell_length_c 35.565(7)
_cell_measurement_reflns_used 5386
_cell_measurement_temperature 150(2)
_cell_measurement_theta_max 71.64
_cell_measurement_theta_min 2.60
_cell_volume 8629(3)
_computing_cell_refinement 'CrysAlisPro, Agilent Technologies'
_computing_data_collection 'CrysAlisPro, Agilent Technologies'
_computing_data_reduction 'CrysAlisPro, Agilent Technologies'
_computing_molecular_graphics ORTEP
_computing_publication_material 'Bruker SHELXTL'
_computing_structure_refinement 'SHELXL-97 (Sheldrick, 1997)'
_computing_structure_solution 'SHELXS-97 (Sheldrick, 1990)'
_diffrn_ambient_temperature 150(2)
_diffrn_measured_fraction_theta_full 0.978
_diffrn_measured_fraction_theta_max 0.978
_diffrn_measurement_device_type 'Xcalibur, Eos, Gemini'
_diffrn_measurement_method '\w scans'
_diffrn_radiation_monochromator graphite
_diffrn_radiation_source 'Enhance (Cu) X-ray Source'
_diffrn_radiation_type CuK\a
_diffrn_radiation_wavelength 1.54180
_diffrn_reflns_av_R_equivalents 0.0285
_diffrn_reflns_av_sigmaI/netI 0.0394
_diffrn_reflns_limit_h_max 28
_diffrn_reflns_limit_h_min -31
_diffrn_reflns_limit_k_max 7
_diffrn_reflns_limit_k_min -12
_diffrn_reflns_limit_l_max 43
_diffrn_reflns_limit_l_min -43
_diffrn_reflns_number 15719
_diffrn_reflns_theta_full 71.78
_diffrn_reflns_theta_max 71.78
_diffrn_reflns_theta_min 2.61
_exptl_absorpt_coefficient_mu 7.062
_exptl_absorpt_correction_T_max 1.0000
_exptl_absorpt_correction_T_min 0.6618
_exptl_absorpt_correction_type multi-scan
_exptl_crystal_density_diffrn 1.646
_exptl_crystal_density_method 'not measured'
_exptl_crystal_F_000 4256
_exptl_crystal_size_max 0.34
_exptl_crystal_size_mid 0.24
_exptl_crystal_size_min 0.08
_refine_diff_density_max 0.665
_refine_diff_density_min -0.870
_refine_diff_density_rms 0.084
_refine_ls_extinction_method none
_refine_ls_goodness_of_fit_ref 1.037
_refine_ls_hydrogen_treatment mixed
_refine_ls_matrix_type full
_refine_ls_number_parameters 526
_refine_ls_number_reflns 8247
_refine_ls_number_restraints 36
_refine_ls_restrained_S_all 1.044
_refine_ls_R_factor_all 0.0575
_refine_ls_R_factor_gt 0.0426
_refine_ls_shift/su_max 0.001
_refine_ls_shift/su_mean 0.000
_refine_ls_structure_factor_coef Fsqd
_refine_ls_weighting_details 'calc w=1/[\s^2^(Fo^2^)+(0.0535P)^2^+13.3106P] where P=(Fo^2^+2Fc^2^)/3'
_refine_ls_weighting_scheme calc
_refine_ls_wR_factor_gt 0.1078
_refine_ls_wR_factor_ref 0.1193
_reflns_number_gt 6462
_reflns_number_total 8247
_reflns_threshold_expression >2sigma(I)
_cod_data_source_file om500556b_si_002.cif
_cod_data_source_block yl121101
_cod_depositor_comments 'Adding full bibliography for 4084178--4084181.cif.'
_cod_original_sg_symbol_H-M C2/c
_cod_database_code 4084179

loop_
_symmetry_equiv_pos_as_xyz
'x, y, z'
'-x, y, -z+1/2'
'x+1/2, y+1/2, z'
'-x+1/2, y+1/2, -z+1/2'
'-x, -y, -z'
'x, -y, z-1/2'
'-x+1/2, -y+1/2, -z'
'x+1/2, -y+1/2, z-1/2'

loop_
_atom_site_label
_atom_site_type_symbol
_atom_site_fract_x
_atom_site_fract_y
_atom_site_fract_z
_atom_site_U_iso_or_equiv
_atom_site_adp_type
_atom_site_occupancy
_atom_site_symmetry_multiplicity
_atom_site_calc_flag
_atom_site_refinement_flags
Ru1 Ru 0.057680(13) 0.55965(4) 0.615839(8) 0.03798(10) Uani 1 1 d .
Cl1 Cl 0.04975(6) 0.39531(16) 0.56334(4) 0.0646(3) Uani 1 1 d .
N1 N 0.05196(14) 0.7270(4) 0.57416(10) 0.0438(9) Uani 1 1 d .
N2 N 0.0769(2) 0.9986(4) 0.64381(12) 0.0623(11) Uani 1 1 d .
O1 O 0.0760(2) 0.3777(5) 0.68458(13) 0.0913(14) Uani 1 1 d .
S1 S 0.06345(5) 0.73921(12) 0.65971(3) 0.0475(3) Uani 1 1 d .
As1 As 0.157412(18) 0.56462(5) 0.628687(12) 0.03999(13) Uani 1 1 d .
As2 As -0.041209(19) 0.54111(5) 0.608350(13) 0.04144(13) Uani 1 1 d .
Br1 Br 0.11800(4) 1.11345(10) 0.81822(2) 0.1002(3) Uani 1 1 d .
C1 C 0.0681(2) 0.4386(5) 0.65823(14) 0.0529(12) Uani 1 1 d .
C2 C 0.0479(2) 0.7085(6) 0.53594(13) 0.0562(13) Uani 1 1 d .
H2 H 0.0428 0.6191 0.5258 0.067 Uiso 1 1 calc R
C3 C 0.0508(2) 0.8105(7) 0.51089(14) 0.0662(16) Uani 1 1 d .
H3 H 0.0484 0.7918 0.4842 0.079 Uiso 1 1 calc R
C4 C 0.0573(2) 0.9408(7) 0.52495(16) 0.0695(16) Uani 1 1 d .
H4 H 0.0592 1.0138 0.5081 0.083 Uiso 1 1 calc R
C5 C 0.0612(2) 0.9638(6) 0.56391(15) 0.0597(13) Uani 1 1 d .
H5 H 0.0651 1.0532 0.5741 0.072 Uiso 1 1 calc R
C6 C 0.05923(18) 0.8551(5) 0.58804(13) 0.0461(10) Uani 1 1 d .
C7 C 0.06768(19) 0.8781(5) 0.63087(13) 0.0485(11) Uani 1 1 d .
C8 C 0.0875(2) 1.0213(6) 0.68497(16) 0.0617(13) Uani 1 1 d U
C9 C 0.1356(2) 0.9865(7) 0.71235(17) 0.0707(15) Uani 1 1 d U
H9 H 0.1629 0.9427 0.7040 0.085 Uiso 1 1 calc R
C10 C 0.1452(3) 1.0135(7) 0.75190(18) 0.0743(15) Uani 1 1 d U
H10 H 0.1786 0.9870 0.7706 0.089 Uiso 1 1 calc R
C11 C 0.1075(3) 1.0768(7) 0.76372(17) 0.0763(16) Uani 1 1 d U
C12 C 0.0604(4) 1.1134(11) 0.7374(2) 0.111(2) Uani 1 1 d U
H12 H 0.040(3) 1.175(9) 0.747(2) 0.134 Uiso 1 1 d .
C13 C 0.0506(3) 1.0861(9) 0.6981(2) 0.102(2) Uani 1 1 d U
H13 H 0.0171 1.1136 0.6797 0.122 Uiso 1 1 calc R
C14 C 0.17932(18) 0.6539(5) 0.58730(12) 0.0481(11) Uani 1 1 d .
C15 C 0.1846(2) 0.7914(6) 0.58659(16) 0.0598(13) Uani 1 1 d .
H15 H 0.1815 0.8441 0.6081 0.072 Uiso 1 1 calc R
C16 C 0.1945(2) 0.8545(7) 0.5546(2) 0.0800(19) Uani 1 1 d .
H16 H 0.1989 0.9498 0.5545 0.096 Uiso 1 1 calc R
C17 C 0.1978(3) 0.7795(9) 0.52337(18) 0.087(2) Uani 1 1 d .
H17 H 0.2040 0.8227 0.5013 0.104 Uiso 1 1 calc R
C18 C 0.1923(3) 0.6410(9) 0.52375(17) 0.087(2) Uani 1 1 d .
H18 H 0.1945 0.5893 0.5018 0.105 Uiso 1 1 calc R
C19 C 0.1836(2) 0.5766(7) 0.55569(14) 0.0642(15) Uani 1 1 d .
H19 H 0.1806 0.4810 0.5561 0.077 Uiso 1 1 calc R
C20 C 0.19584(18) 0.3925(5) 0.63332(12) 0.0447(10) Uani 1 1 d .
C21 C 0.2516(2) 0.3929(6) 0.64135(15) 0.0604(13) Uani 1 1 d .
H21 H 0.2705 0.4765 0.6438 0.072 Uiso 1 1 calc R
C22 C 0.2803(2) 0.2726(7) 0.64584(17) 0.0748(18) Uani 1 1 d .
H22 H 0.3187 0.2730 0.6512 0.090 Uiso 1 1 calc R
C23 C 0.2522(3) 0.1523(7) 0.64235(18) 0.0757(17) Uani 1 1 d .
H23 H 0.2715 0.0692 0.6452 0.091 Uiso 1 1 calc R
C24 C 0.1975(3) 0.1511(7) 0.6349(2) 0.0785(17) Uani 1 1 d .
H24 H 0.1788 0.0672 0.6327 0.094 Uiso 1 1 calc R
C25 C 0.1683(2) 0.2707(6) 0.63052(15) 0.0587(13) Uani 1 1 d .
H25 H 0.1299 0.2694 0.6256 0.070 Uiso 1 1 calc R
C26 C 0.20108(18) 0.6507(5) 0.67756(13) 0.0484(11) Uani 1 1 d .
C27 C 0.1881(2) 0.6215(6) 0.71163(14) 0.0605(13) Uani 1 1 d .
H27 H 0.1583 0.5629 0.7102 0.073 Uiso 1 1 calc R
C28 C 0.2172(3) 0.6753(7) 0.74746(15) 0.0764(18) Uani 1 1 d .
H28 H 0.2083 0.6518 0.7707 0.092 Uiso 1 1 calc R
C29 C 0.2587(3) 0.7622(8) 0.74958(18) 0.086(2) Uani 1 1 d .
H29 H 0.2779 0.8019 0.7742 0.103 Uiso 1 1 calc R
C30 C 0.2731(2) 0.7932(7) 0.71658(19) 0.0799(19) Uani 1 1 d .
H30 H 0.3024 0.8537 0.7183 0.096 Uiso 1 1 calc R
C31 C 0.2443(2) 0.7351(6) 0.68022(16) 0.0625(14) Uani 1 1 d .
H31 H 0.2547 0.7542 0.6574 0.075 Uiso 1 1 calc R
C32 C -0.07396(19) 0.3603(5) 0.59745(12) 0.0474(11) Uani 1 1 d .
C33 C -0.0417(2) 0.2469(5) 0.60042(14) 0.0562(12) Uani 1 1 d .
H33 H -0.0033 0.2554 0.6065 0.067 Uiso 1 1 calc R
C34 C -0.0663(3) 0.1194(6) 0.59434(17) 0.0700(16) Uani 1 1 d .
H34 H -0.0446 0.0407 0.5961 0.084 Uiso 1 1 calc R
C35 C -0.1211(3) 0.1079(7) 0.58590(17) 0.0788(19) Uani 1 1 d .
H35 H -0.1375 0.0208 0.5813 0.095 Uiso 1 1 calc R
C36 C -0.1533(3) 0.2188(7) 0.58390(18) 0.0779(18) Uani 1 1 d .
H36 H -0.1915 0.2088 0.5789 0.093 Uiso 1 1 calc R
C37 C -0.1297(2) 0.3474(6) 0.58933(15) 0.0629(14) Uani 1 1 d .
H37 H -0.1518 0.4255 0.5874 0.075 Uiso 1 1 calc R
C38 C -0.09473(18) 0.6460(5) 0.56812(13) 0.0475(10) Uani 1 1 d .
C39 C -0.0878(2) 0.6583(6) 0.53136(15) 0.0581(13) Uani 1 1 d .
H39 H -0.0568 0.6189 0.5265 0.070 Uiso 1 1 calc R
C40 C -0.1257(2) 0.7280(6) 0.50141(17) 0.0708(16) Uani 1 1 d .
H40 H -0.1207 0.7372 0.4761 0.085 Uiso 1 1 calc R
C41 C -0.1704(3) 0.7834(6) 0.50872(19) 0.0776(18) Uani 1 1 d .
H41 H -0.1963 0.8317 0.4884 0.093 Uiso 1 1 calc R
C42 C -0.1784(2) 0.7701(7) 0.54488(19) 0.0763(17) Uani 1 1 d .
H42 H -0.2100 0.8071 0.5494 0.092 Uiso 1 1 calc R
C43 C -0.1402(2) 0.7027(6) 0.57473(17) 0.0663(15) Uani 1 1 d .
H43 H -0.1452 0.6951 0.6000 0.080 Uiso 1 1 calc R
C44 C -0.05816(19) 0.5844(6) 0.65685(13) 0.0540(12) Uani 1 1 d .
C45 C -0.0593(2) 0.7157(7) 0.66894(16) 0.0661(15) Uani 1 1 d .
H45 H -0.0546 0.7879 0.6527 0.079 Uiso 1 1 calc R
C46 C -0.0673(3) 0.7429(9) 0.7054(2) 0.092(2) Uani 1 1 d .
H46 H -0.0680 0.8337 0.7140 0.110 Uiso 1 1 calc R
C47 C -0.0742(3) 0.6392(11) 0.7287(2) 0.105(3) Uani 1 1 d .
H47 H -0.0793 0.6581 0.7535 0.126 Uiso 1 1 calc R
C48 C -0.0738(3) 0.5096(10) 0.71673(18) 0.097(2) Uani 1 1 d .
H48 H -0.0791 0.4380 0.7330 0.116 Uiso 1 1 calc R
C49 C -0.0656(2) 0.4807(7) 0.68078(15) 0.0715(17) Uani 1 1 d .
H49 H -0.0651 0.3894 0.6726 0.086 Uiso 1 1 calc R

loop_
_atom_site_aniso_label
_atom_site_aniso_U_11
_atom_site_aniso_U_22
_atom_site_aniso_U_33
_atom_site_aniso_U_23
_atom_site_aniso_U_13
_atom_site_aniso_U_12
Ru1 0.03935(18) 0.0477(2) 0.02755(15) -0.00288(13) 0.01120(12) -0.00391(14)
Cl1 0.0689(8) 0.0787(9) 0.0483(6) -0.0148(6) 0.0210(6) -0.0100(7)
N1 0.0371(18) 0.059(2) 0.0352(17) 0.0072(17) 0.0111(14) -0.0011(17)
N2 0.088(3) 0.047(3) 0.049(2) 0.001(2) 0.017(2) 0.000(2)
O1 0.104(4) 0.102(4) 0.070(3) 0.016(3) 0.029(3) -0.002(3)
S1 0.0591(7) 0.0508(7) 0.0347(5) -0.0052(5) 0.0174(4) -0.0060(5)
As1 0.0389(2) 0.0507(3) 0.0294(2) -0.00357(19) 0.00908(17) -0.0030(2)
As2 0.0401(3) 0.0504(3) 0.0352(2) -0.0047(2) 0.01356(18) -0.0040(2)
Br1 0.1086(6) 0.1305(7) 0.0642(4) -0.0229(4) 0.0303(4) 0.0245(5)
C1 0.056(3) 0.060(3) 0.044(3) 0.000(2) 0.016(2) -0.005(2)
C2 0.054(3) 0.074(4) 0.035(2) -0.002(2) 0.0064(19) -0.010(3)
C3 0.058(3) 0.105(5) 0.033(2) 0.010(3) 0.008(2) -0.006(3)
C4 0.067(4) 0.083(4) 0.052(3) 0.026(3) 0.008(3) -0.002(3)
C5 0.058(3) 0.060(3) 0.054(3) 0.017(2) 0.008(2) 0.006(3)
C6 0.040(2) 0.055(3) 0.040(2) 0.004(2) 0.0082(17) 0.003(2)
C7 0.048(2) 0.054(3) 0.043(2) 0.001(2) 0.0129(19) 0.001(2)
C8 0.073(3) 0.052(3) 0.058(3) -0.003(2) 0.018(2) 0.002(3)
C9 0.071(3) 0.079(4) 0.061(3) -0.015(3) 0.018(2) 0.009(3)
C10 0.073(3) 0.085(4) 0.062(3) -0.016(3) 0.016(3) 0.005(3)
C11 0.081(4) 0.093(4) 0.055(3) -0.010(3) 0.021(3) 0.013(3)
C12 0.099(5) 0.148(6) 0.082(4) -0.019(4) 0.020(4) 0.042(4)
C13 0.087(4) 0.132(5) 0.077(4) -0.010(4) 0.012(3) 0.037(4)
C14 0.039(2) 0.069(3) 0.038(2) 0.002(2) 0.0134(17) -0.007(2)
C15 0.053(3) 0.069(4) 0.058(3) 0.010(3) 0.018(2) 0.000(3)
C16 0.069(4) 0.085(5) 0.087(4) 0.038(4) 0.026(3) -0.001(3)
C17 0.074(4) 0.136(7) 0.056(3) 0.034(4) 0.029(3) 0.000(4)
C18 0.078(4) 0.146(7) 0.045(3) -0.005(4) 0.029(3) -0.011(5)
C19 0.062(3) 0.091(4) 0.042(3) -0.005(3) 0.019(2) -0.011(3)
C20 0.045(2) 0.052(3) 0.035(2) -0.0024(19) 0.0084(17) 0.005(2)
C21 0.051(3) 0.072(4) 0.060(3) -0.006(3) 0.020(2) 0.005(3)
C22 0.054(3) 0.103(5) 0.069(4) -0.005(4) 0.021(3) 0.019(3)
C23 0.087(5) 0.064(4) 0.077(4) -0.003(3) 0.026(3) 0.027(4)
C24 0.084(4) 0.059(4) 0.095(5) -0.004(3) 0.032(4) 0.005(3)
C25 0.054(3) 0.059(3) 0.061(3) -0.004(3) 0.014(2) 0.003(3)
C26 0.046(2) 0.054(3) 0.038(2) -0.005(2) 0.0021(18) 0.006(2)
C27 0.067(3) 0.069(3) 0.039(2) -0.002(2) 0.005(2) 0.003(3)
C28 0.091(4) 0.093(5) 0.035(3) -0.009(3) 0.004(3) 0.016(4)
C29 0.092(5) 0.093(5) 0.051(3) -0.028(3) -0.011(3) 0.008(4)
C30 0.062(4) 0.076(4) 0.083(4) -0.022(4) -0.005(3) -0.011(3)
C31 0.052(3) 0.072(4) 0.057(3) -0.011(3) 0.006(2) 0.001(3)
C32 0.052(3) 0.053(3) 0.036(2) -0.005(2) 0.0122(18) -0.013(2)
C33 0.070(3) 0.054(3) 0.047(3) -0.003(2) 0.022(2) -0.006(3)
C34 0.098(5) 0.053(3) 0.059(3) -0.004(3) 0.023(3) -0.005(3)
C35 0.107(5) 0.059(4) 0.058(3) -0.005(3) 0.008(3) -0.032(4)
C36 0.064(4) 0.082(5) 0.072(4) 0.006(3) -0.001(3) -0.029(3)
C37 0.053(3) 0.069(4) 0.058(3) 0.002(3) 0.006(2) -0.009(3)
C38 0.044(2) 0.047(3) 0.049(2) 0.000(2) 0.0107(19) 0.000(2)
C39 0.055(3) 0.066(3) 0.053(3) -0.002(3) 0.016(2) -0.005(3)
C40 0.071(4) 0.076(4) 0.057(3) 0.012(3) 0.007(3) -0.010(3)
C41 0.071(4) 0.065(4) 0.076(4) 0.008(3) -0.008(3) -0.001(3)
C42 0.058(3) 0.077(4) 0.083(4) -0.010(3) 0.007(3) 0.011(3)
C43 0.057(3) 0.079(4) 0.060(3) -0.006(3) 0.014(2) 0.004(3)
C44 0.046(3) 0.079(4) 0.041(2) -0.013(2) 0.018(2) -0.008(3)
C45 0.052(3) 0.086(4) 0.062(3) -0.017(3) 0.020(2) 0.008(3)
C46 0.069(4) 0.127(7) 0.080(4) -0.047(5) 0.024(3) 0.013(4)
C47 0.073(4) 0.196(10) 0.054(4) -0.036(5) 0.030(3) -0.002(5)
C48 0.098(5) 0.152(8) 0.049(3) -0.004(4) 0.037(3) -0.033(5)
C49 0.077(4) 0.097(5) 0.046(3) -0.008(3) 0.026(3) -0.021(4)

loop_
_atom_type_symbol
_atom_type_description
_atom_type_scat_dispersion_real
_atom_type_scat_dispersion_imag
_atom_type_scat_source
C C 0.0181 0.0091 'International Tables Vol C Tables 4.2.6.8 and 6.1.1.4'
H H 0.0000 0.0000 'International Tables Vol C Tables 4.2.6.8 and 6.1.1.4'
N N 0.0311 0.0180 'International Tables Vol C Tables 4.2.6.8 and 6.1.1.4'
O O 0.0492 0.0322 'International Tables Vol C Tables 4.2.6.8 and 6.1.1.4'
S S 0.3331 0.5567 'International Tables Vol C Tables 4.2.6.8 and 6.1.1.4'
Cl Cl 0.3639 0.7018 'International Tables Vol C Tables 4.2.6.8 and 6.1.1.4'
As As -0.9300 1.0051 'International Tables Vol C Tables 4.2.6.8 and 6.1.1.4'
Br Br -0.6763 1.2805 'International Tables Vol C Tables 4.2.6.8 and 6.1.1.4'
Ru Ru 0.0552 3.2960 'International Tables Vol C Tables 4.2.6.8 and 6.1.1.4'

loop_
_geom_angle_atom_site_label_1
_geom_angle_atom_site_label_2
_geom_angle_atom_site_label_3
_geom_angle
C1 Ru1 N1 170.13(19)
C1 Ru1 S1 89.12(16)
N1 Ru1 S1 81.66(11)
C1 Ru1 Cl1 98.48(16)
N1 Ru1 Cl1 90.76(11)
S1 Ru1 Cl1 172.40(5)
C1 Ru1 As1 88.84(16)
N1 Ru1 As1 87.76(9)
S1 Ru1 As1 90.64(4)
Cl1 Ru1 As1 89.63(4)
C1 Ru1 As2 85.90(16)
N1 Ru1 As2 97.38(9)
S1 Ru1 As2 88.93(4)
Cl1 Ru1 As2 91.48(4)
As1 Ru1 As2 174.72(2)
C2 N1 C6 117.1(4)
C2 N1 Ru1 123.3(4)
C6 N1 Ru1 119.1(3)
C7 N2 C8 118.3(5)
C7 S1 Ru1 102.09(17)
C14 As1 C20 101.7(2)
C14 As1 C26 104.7(2)
C20 As1 C26 99.57(19)
C14 As1 Ru1 113.33(14)
C20 As1 Ru1 118.07(14)
C26 As1 Ru1 117.18(14)
C44 As2 C38 103.4(2)
C44 As2 C32 100.1(2)
C38 As2 C32 100.1(2)
C44 As2 Ru1 112.84(14)
C38 As2 Ru1 120.64(14)
C32 As2 Ru1 116.89(15)
O1 C1 Ru1 174.0(5)
N1 C2 C3 123.9(5)
N1 C2 H2 118.0
C3 C2 H2 118.0
C2 C3 C4 118.8(5)
C2 C3 H3 120.6
C4 C3 H3 120.6
C3 C4 C5 119.0(5)
C3 C4 H4 120.5
C5 C4 H4 120.5
C4 C5 C6 119.3(5)
C4 C5 H5 120.4
C6 C5 H5 120.4
N1 C6 C5 121.9(4)
N1 C6 C7 118.5(4)
C5 C6 C7 119.5(5)
N2 C7 C6 117.7(4)
N2 C7 S1 124.4(4)
C6 C7 S1 117.8(4)
C13 C8 C9 117.2(6)
C13 C8 N2 120.0(6)
C9 C8 N2 122.7(5)
C8 C9 C10 121.3(6)
C8 C9 H9 119.4
C10 C9 H9 119.4
C11 C10 C9 119.7(6)
C11 C10 H10 120.2
C9 C10 H10 120.2
C10 C11 C12 120.1(6)
C10 C11 Br1 121.4(5)
C12 C11 Br1 118.5(5)
C11 C12 C13 120.4(7)
C11 C12 H12 115(5)
C13 C12 H12 123(5)
C8 C13 C12 121.3(7)
C8 C13 H13 119.3
C12 C13 H13 119.3
C15 C14 C19 119.9(5)
C15 C14 As1 121.3(4)
C19 C14 As1 118.4(4)
C14 C15 C16 120.4(6)
C14 C15 H15 119.8
C16 C15 H15 119.8
C17 C16 C15 119.9(7)
C17 C16 H16 120.1
C15 C16 H16 120.1
C16 C17 C18 120.1(6)
C16 C17 H17 120.0
C18 C17 H17 120.0
C17 C18 C19 120.7(6)
C17 C18 H18 119.6
C19 C18 H18 119.6
C18 C19 C14 119.0(6)
C18 C19 H19 120.5
C14 C19 H19 120.5
C21 C20 C25 119.8(5)
C21 C20 As1 119.0(4)
C25 C20 As1 121.2(4)
C20 C21 C22 120.5(6)
C20 C21 H21 119.7
C22 C21 H21 119.7
C23 C22 C21 119.0(5)
C23 C22 H22 120.5
C21 C22 H22 120.5
C24 C23 C22 120.8(6)
C24 C23 H23 119.6
C22 C23 H23 119.6
C23 C24 C25 120.7(6)
C23 C24 H24 119.6
C25 C24 H24 119.6
C24 C25 C20 119.2(5)
C24 C25 H25 120.4
C20 C25 H25 120.4
C31 C26 C27 118.4(5)
C31 C26 As1 124.1(4)
C27 C26 As1 117.4(4)
C28 C27 C26 121.5(6)
C28 C27 H27 119.3
C26 C27 H27 119.3
C29 C28 C27 119.7(6)
C29 C28 H28 120.1
C27 C28 H28 120.1
C28 C29 C30 120.7(5)
C28 C29 H29 119.6
C30 C29 H29 119.6
C29 C30 C31 119.4(6)
C29 C30 H30 120.3
C31 C30 H30 120.3
C26 C31 C30 120.2(6)
C26 C31 H31 119.9
C30 C31 H31 119.9
C37 C32 C33 120.3(5)
C37 C32 As2 118.8(4)
C33 C32 As2 120.8(4)
C32 C33 C34 119.1(5)
C32 C33 H33 120.4
C34 C33 H33 120.4
C35 C34 C33 120.2(6)
C35 C34 H34 119.9
C33 C34 H34 119.9
C34 C35 C36 121.2(6)
C34 C35 H35 119.4
C36 C35 H35 119.4
C35 C36 C37 119.5(6)
C35 C36 H36 120.2
C37 C36 H36 120.2
C32 C37 C36 119.6(6)
C32 C37 H37 120.2
C36 C37 H37 120.2
C39 C38 C43 119.2(5)
C39 C38 As2 118.3(4)
C43 C38 As2 122.4(4)
C38 C39 C40 120.4(5)
C38 C39 H39 119.8
C40 C39 H39 119.8
C41 C40 C39 119.2(6)
C41 C40 H40 120.4
C39 C40 H40 120.4
C42 C41 C40 121.1(6)
C42 C41 H41 119.5
C40 C41 H41 119.5
C41 C42 C43 119.6(6)
C41 C42 H42 120.2
C43 C42 H42 120.2
C42 C43 C38 120.5(6)
C42 C43 H43 119.8
C38 C43 H43 119.8
C45 C44 C49 119.3(5)
C45 C44 As2 121.1(4)
C49 C44 As2 119.5(4)
C44 C45 C46 119.7(7)
C44 C45 H45 120.2
C46 C45 H45 120.2
C47 C46 C45 120.0(7)
C47 C46 H46 120.0
C45 C46 H46 120.0
C48 C47 C46 120.6(6)
C48 C47 H47 119.7
C46 C47 H47 119.7
C47 C48 C49 120.2(7)
C47 C48 H48 119.9
C49 C48 H48 119.9
C44 C49 C48 120.2(7)
C44 C49 H49 119.9
C48 C49 H49 119.9

loop_
_geom_bond_atom_site_label_1
_geom_bond_atom_site_label_2
_geom_bond_distance
Ru1 C1 1.879(5)
Ru1 N1 2.197(4)
Ru1 S1 2.3387(12)
Ru1 Cl1 2.4367(14)
Ru1 As1 2.4684(8)
Ru1 As2 2.4856(7)
N1 C2 1.344(5)
N1 C6 1.352(6)
N2 C7 1.274(7)
N2 C8 1.422(7)
O1 C1 1.080(6)
S1 C7 1.738(5)
As1 C14 1.943(4)
As1 C20 1.951(5)
As1 C26 1.953(4)
As2 C44 1.952(4)
As2 C38 1.954(5)
As2 C32 1.965(5)
Br1 C11 1.908(6)
C2 C3 1.363(7)
C2 H2 0.9500
C3 C4 1.374(8)
C3 H3 0.9500
C4 C5 1.378(8)
C4 H4 0.9500
C5 C6 1.386(7)
C5 H5 0.9500
C6 C7 1.489(6)
C8 C13 1.341(9)
C8 C9 1.365(8)
C9 C10 1.378(7)
C9 H9 0.9500
C10 C11 1.327(8)
C10 H10 0.9500
C11 C12 1.335(10)
C12 C13 1.371(10)
C12 H12 0.93(8)
C13 H13 0.9500
C14 C15 1.368(7)
C14 C19 1.392(7)
C15 C16 1.388(7)
C15 H15 0.9500
C16 C17 1.360(10)
C16 H16 0.9500
C17 C18 1.378(10)
C17 H17 0.9500
C18 C19 1.379(8)
C18 H18 0.9500
C19 H19 0.9500
C20 C21 1.375(7)
C20 C25 1.386(7)
C21 C22 1.385(8)
C21 H21 0.9500
C22 C23 1.379(9)
C22 H22 0.9500
C23 C24 1.353(9)
C23 H23 0.9500
C24 C25 1.385(8)
C24 H24 0.9500
C25 H25 0.9500
C26 C31 1.371(7)
C26 C27 1.383(7)
C27 C28 1.373(7)
C27 H27 0.9500
C28 C29 1.354(10)
C28 H28 0.9500
C29 C30 1.371(9)
C29 H29 0.9500
C30 C31 1.403(7)
C30 H30 0.9500
C31 H31 0.9500
C32 C37 1.380(7)
C32 C33 1.381(7)
C33 C34 1.398(7)
C33 H33 0.9500
C34 C35 1.356(9)
C34 H34 0.9500
C35 C36 1.364(9)
C35 H35 0.9500
C36 C37 1.398(8)
C36 H36 0.9500
C37 H37 0.9500
C38 C39 1.378(7)
C38 C43 1.383(7)
C39 C40 1.388(7)
C39 H39 0.9500
C40 C41 1.371(9)
C40 H40 0.9500
C41 C42 1.369(9)
C41 H41 0.9500
C42 C43 1.378(8)
C42 H42 0.9500
C43 H43 0.9500
C44 C45 1.371(8)
C44 C49 1.383(8)
C45 C46 1.402(8)
C45 H45 0.9500
C46 C47 1.363(11)
C46 H46 0.9500
C47 C48 1.352(12)
C47 H47 0.9500
C48 C49 1.388(8)
C48 H48 0.9500
C49 H49 0.9500

loop_
_geom_torsion_atom_site_label_1
_geom_torsion_atom_site_label_2
_geom_torsion_atom_site_label_3
_geom_torsion_atom_site_label_4
_geom_torsion
C1 Ru1 N1 C2 157.6(10)
S1 Ru1 N1 C2 178.6(4)
Cl1 Ru1 N1 C2 -2.0(4)
As1 Ru1 N1 C2 87.6(3)
As2 Ru1 N1 C2 -93.6(3)
C1 Ru1 N1 C6 -14.3(12)
S1 Ru1 N1 C6 6.7(3)
Cl1 Ru1 N1 C6 -173.9(3)
As1 Ru1 N1 C6 -84.3(3)
As2 Ru1 N1 C6 94.5(3)
C1 Ru1 S1 C7 169.5(2)
N1 Ru1 S1 C7 -6.97(18)
Cl1 Ru1 S1 C7 -11.4(4)
As1 Ru1 S1 C7 80.67(17)
As2 Ru1 S1 C7 -104.59(17)
C1 Ru1 As1 C14 169.5(2)
N1 Ru1 As1 C14 -19.8(2)
S1 Ru1 As1 C14 -101.41(17)
Cl1 Ru1 As1 C14 71.00(18)
As2 Ru1 As1 C14 173.2(3)
C1 Ru1 As1 C20 50.7(2)
N1 Ru1 As1 C20 -138.54(17)
S1 Ru1 As1 C20 139.83(14)
Cl1 Ru1 As1 C20 -47.76(14)
As2 Ru1 As1 C20 54.4(3)
C1 Ru1 As1 C26 -68.3(2)
N1 Ru1 As1 C26 102.4(2)
S1 Ru1 As1 C26 20.78(17)
Cl1 Ru1 As1 C26 -166.81(17)
As2 Ru1 As1 C26 -64.6(3)
C1 Ru1 As2 C44 55.1(2)
N1 Ru1 As2 C44 -115.6(2)
S1 Ru1 As2 C44 -34.10(19)
Cl1 Ru1 As2 C44 153.49(19)
As1 Ru1 As2 C44 51.4(3)
C1 Ru1 As2 C38 177.9(2)
N1 Ru1 As2 C38 7.29(19)
S1 Ru1 As2 C38 88.74(17)
Cl1 Ru1 As2 C38 -83.67(17)
As1 Ru1 As2 C38 174.2(3)
C1 Ru1 As2 C32 -60.2(2)
N1 Ru1 As2 C32 129.19(17)
S1 Ru1 As2 C32 -149.36(14)
Cl1 Ru1 As2 C32 38.23(14)
As1 Ru1 As2 C32 -63.9(3)
N1 Ru1 C1 O1 -2(6)
S1 Ru1 C1 O1 -23(5)
Cl1 Ru1 C1 O1 157(5)
As1 Ru1 C1 O1 68(5)
As2 Ru1 C1 O1 -112(5)
C6 N1 C2 C3 0.1(7)
Ru1 N1 C2 C3 -171.9(4)
N1 C2 C3 C4 -1.2(8)
C2 C3 C4 C5 0.6(8)
C3 C4 C5 C6 1.0(8)
C2 N1 C6 C5 1.6(7)
Ru1 N1 C6 C5 173.9(4)
C2 N1 C6 C7 -175.8(4)
Ru1 N1 C6 C7 -3.5(5)
C4 C5 C6 N1 -2.2(8)
C4 C5 C6 C7 175.2(5)
C8 N2 C7 C6 -177.3(5)
C8 N2 C7 S1 3.5(7)
N1 C6 C7 N2 176.9(4)
C5 C6 C7 N2 -0.6(7)
N1 C6 C7 S1 -3.9(6)
C5 C6 C7 S1 178.6(4)
Ru1 S1 C7 N2 -172.7(4)
Ru1 S1 C7 C6 8.1(4)
C7 N2 C8 C13 -110.0(8)
C7 N2 C8 C9 73.9(8)
C13 C8 C9 C10 1.7(11)
N2 C8 C9 C10 178.0(6)
C8 C9 C10 C11 -1.2(11)
C9 C10 C11 C12 0.4(12)
C9 C10 C11 Br1 178.7(5)
C10 C11 C12 C13 -0.1(15)
Br1 C11 C12 C13 -178.4(8)
C9 C8 C13 C12 -1.5(13)
N2 C8 C13 C12 -177.8(8)
C11 C12 C13 C8 0.7(16)
C20 As1 C14 C15 -148.5(4)
C26 As1 C14 C15 -45.2(5)
Ru1 As1 C14 C15 83.7(4)
C20 As1 C14 C19 38.7(4)
C26 As1 C14 C19 142.1(4)
Ru1 As1 C14 C19 -89.1(4)
C19 C14 C15 C16 -0.3(8)
As1 C14 C15 C16 -173.0(4)
C14 C15 C16 C17 1.4(9)
C15 C16 C17 C18 -1.1(10)
C16 C17 C18 C19 -0.3(11)
C17 C18 C19 C14 1.3(9)
C15 C14 C19 C18 -1.0(8)
As1 C14 C19 C18 171.9(4)
C14 As1 C20 C21 56.7(4)
C26 As1 C20 C21 -50.6(4)
Ru1 As1 C20 C21 -178.6(3)
C14 As1 C20 C25 -126.3(4)
C26 As1 C20 C25 126.3(4)
Ru1 As1 C20 C25 -1.6(4)
C25 C20 C21 C22 1.3(7)
As1 C20 C21 C22 178.3(4)
C20 C21 C22 C23 -0.3(9)
C21 C22 C23 C24 -0.5(9)
C22 C23 C24 C25 0.2(10)
C23 C24 C25 C20 0.8(9)
C21 C20 C25 C24 -1.6(8)
As1 C20 C25 C24 -178.5(4)
C14 As1 C26 C31 -11.3(5)
C20 As1 C26 C31 93.7(5)
Ru1 As1 C26 C31 -137.8(4)
C14 As1 C26 C27 170.3(4)
C20 As1 C26 C27 -84.8(4)
Ru1 As1 C26 C27 43.8(4)
C31 C26 C27 C28 0.2(8)
As1 C26 C27 C28 178.7(5)
C26 C27 C28 C29 2.0(10)
C27 C28 C29 C30 -2.3(11)
C28 C29 C30 C31 0.5(11)
C27 C26 C31 C30 -2.1(8)
As1 C26 C31 C30 179.5(4)
C29 C30 C31 C26 1.7(10)
C44 As2 C32 C37 64.0(4)
C38 As2 C32 C37 -41.7(4)
Ru1 As2 C32 C37 -173.8(3)
C44 As2 C32 C33 -111.7(4)
C38 As2 C32 C33 142.5(4)
Ru1 As2 C32 C33 10.4(4)
C37 C32 C33 C34 1.2(7)
As2 C32 C33 C34 176.9(4)
C32 C33 C34 C35 -0.4(8)
C33 C34 C35 C36 -1.3(9)
C34 C35 C36 C37 2.2(10)
C33 C32 C37 C36 -0.3(8)
As2 C32 C37 C36 -176.1(4)
C35 C36 C37 C32 -1.4(9)
C44 As2 C38 C39 168.1(4)
C32 As2 C38 C39 -88.9(4)
Ru1 As2 C38 C39 40.9(5)
C44 As2 C38 C43 -14.8(5)
C32 As2 C38 C43 88.2(5)
Ru1 As2 C38 C43 -142.1(4)
C43 C38 C39 C40 0.7(8)
As2 C38 C39 C40 177.8(4)
C38 C39 C40 C41 -0.6(9)
C39 C40 C41 C42 -0.5(10)
C40 C41 C42 C43 1.5(10)
C41 C42 C43 C38 -1.4(10)
C39 C38 C43 C42 0.3(9)
As2 C38 C43 C42 -176.7(5)
C38 As2 C44 C45 -55.6(5)
C32 As2 C44 C45 -158.6(4)
Ru1 As2 C44 C45 76.4(5)
C38 As2 C44 C49 128.8(4)
C32 As2 C44 C49 25.8(5)
Ru1 As2 C44 C49 -99.2(4)
C49 C44 C45 C46 0.7(8)
As2 C44 C45 C46 -175.0(4)
C44 C45 C46 C47 -0.2(9)
C45 C46 C47 C48 -0.6(11)
C46 C47 C48 C49 0.8(12)
C45 C44 C49 C48 -0.4(9)
As2 C44 C49 C48 175.3(5)
C47 C48 C49 C44 -0.4(11)
